data_7703516
loop_
_publ_author_name
'Labra-V\'azquez, Pablo'
'Boc\'e, Mathilde'
'Tass\'e, Marine'
'Mallet-Ladeira, Sonia'
'Lacroix, Pascal G.'
'Farf\'an, Norberto'
'Malfant, Isabelle'

_publ_section_title
;
 Chemical and photochemical behavior of ruthenium nitrosyl complexes with
 terpyridine ligands in aqueous media.
;
_journal_issue 10
_journal_name_full 'Dalton transactions (Cambridge, England : 2003)'
_journal_page_first 3138
_journal_page_last 3154
_journal_paper_doi 10.1039/c9dt04832d
_journal_volume 49
_journal_year 2020
_chemical_formula_moiety 'C19 H14 Cl N4 O2 Ru S, F6 P, C2 H3 N'
_chemical_formula_sum 'C21 H17 Cl F6 N5 O2 P Ru S'
_chemical_formula_weight 684.95
_space_group_IT_number 15
_space_group_name_Hall '-C 2yc'
_space_group_name_H-M_alt 'C 1 2/c 1'
_symmetry_cell_setting monoclinic
_symmetry_space_group_name_Hall '-C 2yc'
_symmetry_space_group_name_H-M 'C 1 2/c 1'
_atom_sites_solution_hydrogens difmap
_atom_sites_solution_primary other
_audit_update_record
;
2019-11-28 deposited with the CCDC.	2020-02-11 downloaded from the CCDC.
;
_cell_angle_alpha 90
_cell_angle_beta 112.0015(12)
_cell_angle_gamma 90
_cell_formula_units_Z 8
_cell_length_a 22.9490(8)
_cell_length_b 16.5682(7)
_cell_length_c 14.2190(6)
_cell_measurement_reflns_used 9034
_cell_measurement_temperature 110
_cell_measurement_theta_max 30.49
_cell_measurement_theta_min 2.43
_cell_volume 5012.7(3)
_computing_cell_refinement 'Apex2 (Bruker AXS, 2006)'
_computing_data_collection 'Apex2 (Bruker AXS, 2006)'
_computing_data_reduction 'Apex2 (Bruker AXS, 2006)'
_computing_molecular_graphics 'CAMERON (Watkin et al., 1996)'
_computing_publication_material 'CRYSTALS (Betteridge et al., 2003)'
_computing_structure_refinement 'CRYSTALS (Betteridge et al., 2003)'
_computing_structure_solution 'Superflip (Palatinus & Chapuis, 2007)'
_diffrn_ambient_temperature 110
_diffrn_measured_fraction_theta_full 0.995
_diffrn_measured_fraction_theta_max 0.992
_diffrn_measurement_device Area
_diffrn_measurement_device_type 'Bruker Kappa Apex2'
_diffrn_measurement_method '\f & \w scans'
_diffrn_radiation_monochromator graphite
_diffrn_radiation_type 'Mo K\a'
_diffrn_radiation_wavelength 0.71073
_diffrn_reflns_av_R_equivalents 0.039
_diffrn_reflns_limit_h_max 32
_diffrn_reflns_limit_h_min -32
_diffrn_reflns_limit_k_max 23
_diffrn_reflns_limit_k_min -23
_diffrn_reflns_limit_l_max 20
_diffrn_reflns_limit_l_min -20
_diffrn_reflns_number 77701
_diffrn_reflns_theta_full 29.305
_diffrn_reflns_theta_max 30.526
_diffrn_reflns_theta_min 1.558
_diffrn_standards_number 0
_exptl_absorpt_coefficient_mu 0.955
_exptl_absorpt_correction_T_max 0.87
_exptl_absorpt_correction_T_min 0.81
_exptl_absorpt_correction_type multi-scan
_exptl_absorpt_process_details 'SADABS (Siemens, 1996)'
_exptl_crystal_colour orange
_exptl_crystal_density_diffrn 1.815
_exptl_crystal_density_meas ?
_exptl_crystal_density_method 'not measured'
_exptl_crystal_description block
_exptl_crystal_F_000 2720
_exptl_crystal_size_max 0.180
_exptl_crystal_size_mid 0.150
_exptl_crystal_size_min 0.150
_refine_diff_density_max 0.61
_refine_diff_density_min -0.53
_refine_ls_extinction_method None
_refine_ls_goodness_of_fit_ref 0.9837
_refine_ls_hydrogen_treatment constr
_refine_ls_matrix_type full
_refine_ls_number_parameters 349
_refine_ls_number_reflns 6928
_refine_ls_number_restraints 8
_refine_ls_R_factor_all 0.0271
_refine_ls_R_factor_gt 0.0214
_refine_ls_shift/su_max 0.0043769
_refine_ls_shift/su_mean 0.0000843
_refine_ls_structure_factor_coef F
_refine_ls_weighting_details
;
 Method = Chebychev polynomial, (Carruthers & Watkin, 1979) 
 W = 1.0/[A[0]*T[0]'(X)+A[1]*T[1]'(X) ... +A[NP-1]*T[NP-1]'(X)] 
 1.18 1.52 0.473 
;
_refine_ls_weighting_scheme calc
_refine_ls_wR_factor_all 0.2002
_refine_ls_wR_factor_gt 0.0361
_refine_ls_wR_factor_ref 0.0257
_reflns_limit_h_max 30
_reflns_limit_h_min -32
_reflns_limit_k_max 23
_reflns_limit_k_min 0
_reflns_limit_l_max 20
_reflns_limit_l_min 0
_reflns_number_gt 7078
_reflns_number_total 7610
_reflns_threshold_expression I>2.0\s(I)
_oxford_refine_ls_r_factor_ref 0.0204
_oxford_reflns_number_all 7606
_cod_data_source_file c9dt04832d2.cif
_cod_data_source_block 4b
_cod_depositor_comments
;
The following automatic conversions were performed:

data item '_exptl_crystal_density_meas' value 'not measured' was
changed to '?' -- the value is perceived as not measured.

Automatic conversion script
Id: cif_fix_values 7556 2019-12-06 15:28:31Z antanas 

 Adding full bibliography for 7703513--7703518.cif.
;
_cod_original_sg_symbol_H-M 'C 2/c '
_cod_original_formula_sum 'C21 H17 Cl1 F6 N5 O2 P1 Ru1 S1'
_cod_database_code 7703516
_oxford_refine_reflns_threshold_expression_ref I>3.0\s(I)

loop_
_symmetry_equiv_pos_as_xyz
x,y,z
-x,-y,-z
x+1/2,y+1/2,z
-x+1/2,-y+1/2,-z
x,-y,z+1/2
-x,y,-z+1/2
x+1/2,-y+1/2,z+1/2
-x+1/2,y+1/2,-z+1/2

loop_
_atom_site_label
_atom_site_type_symbol
_atom_site_fract_x
_atom_site_fract_y
_atom_site_fract_z
_atom_site_U_iso_or_equiv
_atom_site_occupancy
_atom_site_adp_type
_atom_site_refinement_flags_posn
_atom_site_refinement_flags_adp
_atom_site_refinement_flags_occupancy
_atom_site_disorder_assembly
_atom_site_disorder_group
_atom_site_attached_hydrogens
C1 C 0.52165(6) 0.61497(8) 0.64450(10) 0.0172 1.0000 Uani . . . . . .
C2 C 0.54380(6) 0.53686(9) 0.66901(11) 0.0198 1.0000 Uani . . . . . .
C3 C 0.50282(6) 0.47262(8) 0.63244(11) 0.0192 1.0000 Uani . . . . . .
C4 C 0.44023(6) 0.48773(8) 0.57163(10) 0.0165 1.0000 Uani . . . . . .
C5 C 0.42039(6) 0.56698(8) 0.54951(9) 0.0136 1.0000 Uani . . . . . .
C6 C 0.35491(6) 0.58992(7) 0.48732(9) 0.0128 1.0000 Uani . . . . . .
C7 C 0.30435(6) 0.53832(7) 0.44421(9) 0.0138 1.0000 Uani . . . . . .
C8 C 0.24470(6) 0.57117(7) 0.38905(9) 0.0130 1.0000 Uani . . . . . .
C9 C 0.23789(6) 0.65564(7) 0.37967(9) 0.0136 1.0000 Uani . . . . . .
C10 C 0.29043(6) 0.70408(7) 0.42164(9) 0.0125 1.0000 Uani . . . . . .
C11 C 0.29265(6) 0.79307(7) 0.41459(9) 0.0134 1.0000 Uani . . . . . .
C12 C 0.24112(6) 0.83955(8) 0.35884(10) 0.0166 1.0000 Uani . . . . . .
C13 C 0.24886(7) 0.92272(8) 0.35386(11) 0.0197 1.0000 Uani . . . . . .
C14 C 0.30716(7) 0.95720(8) 0.40624(11) 0.0200 1.0000 Uani . . . . . .
C15 C 0.35686(7) 0.90774(8) 0.46128(10) 0.0177 1.0000 Uani . . . . . .
C16 C 0.19046(6) 0.51880(8) 0.34201(10) 0.0150 1.0000 Uani D . . . . .
C18 C 0.12200(8) 0.40520(9) 0.28854(13) 0.0288 1.0000 Uani D . . . . .
C19 C 0.08624(7) 0.47002(11) 0.24551(13) 0.0310 1.0000 Uani D . . . . .
C20 C 0.13656(8) 0.70420(10) 0.03302(14) 0.0309 1.0000 Uani . . . . . .
C21 C 0.14480(7) 0.78449(10) 0.07827(12) 0.0251 1.0000 Uani . . . . . .
Ru1 Ru 0.420023(4) 0.741921(6) 0.533778(7) 0.0122 1.0000 Uani . . . . . .
N1 N 0.44722(5) 0.74255(7) 0.43314(9) 0.0163 1.0000 Uani . . . . . .
N2 N 0.46151(5) 0.62983(7) 0.58597(8) 0.0141 1.0000 Uani . . . . . .
N3 N 0.34653(5) 0.67024(6) 0.47342(8) 0.0125 1.0000 Uani . . . . . .
N4 N 0.35012(5) 0.82745(6) 0.46482(8) 0.0141 1.0000 Uani . . . . . .
N5 N 0.15042(7) 0.84765(10) 0.11299(12) 0.0325 1.0000 Uani . . . . . .
O1 O 0.47215(5) 0.74838(7) 0.37682(9) 0.0265 1.0000 Uani . . . . . .
O2 O 0.39540(5) 0.74472(6) 0.65118(7) 0.0159 1.0000 Uani . . . . . .
F1 F 0.32690(6) 0.73529(6) 0.23905(10) 0.0409 1.0000 Uani . . . . . .
F2 F 0.26535(5) 0.62420(7) 0.19148(7) 0.0316 1.0000 Uani . . . . . .
F3 F 0.29167(5) 0.69296(11) 0.07561(9) 0.0601 1.0000 Uani . . . . . .
F4 F 0.33416(7) 0.56947(8) 0.12989(11) 0.0538 1.0000 Uani . . . . . .
F5 F 0.39429(4) 0.68094(6) 0.17328(7) 0.0276 1.0000 Uani . . . . . .
F6 F 0.36815(5) 0.61390(7) 0.29056(8) 0.0346 1.0000 Uani . . . . . .
Cl1 Cl 0.505216(15) 0.83026(2) 0.62243(3) 0.0201 1.0000 Uani . . . . . .
P1 P 0.329410(17) 0.65343(2) 0.18183(3) 0.0170 1.0000 Uani . . . . . .
C170 C 0.1286(3) 0.5450(4) 0.2820(5) 0.0206 0.4500 Uani D . . . . .
S1 S 0.12031(5) 0.55693(6) 0.26521(8) 0.0206 0.5500 Uani D . . . . .
C17 C 0.1883(4) 0.4343(3) 0.3498(6) 0.0204 0.5500 Uani D . . . . .
S2 S 0.19334(9) 0.41769(6) 0.35452(16) 0.0204 0.4500 Uani D . . . . .
H11 H 0.5461 0.6589 0.6686 0.0212 1.0000 Uiso R . . . . .
H21 H 0.5860 0.5286 0.7097 0.0241 1.0000 Uiso R . . . . .
H31 H 0.5166 0.4186 0.6494 0.0237 1.0000 Uiso R . . . . .
H41 H 0.4120 0.4460 0.5457 0.0203 1.0000 Uiso R . . . . .
H71 H 0.3100 0.4822 0.4511 0.0181 1.0000 Uiso R . . . . .
H91 H 0.1991 0.6789 0.3462 0.0169 1.0000 Uiso R . . . . .
H121 H 0.2026 0.8157 0.3247 0.0206 1.0000 Uiso R . . . . .
H131 H 0.2154 0.9531 0.3153 0.0244 1.0000 Uiso R . . . . .
H141 H 0.3141 1.0120 0.4059 0.0244 1.0000 Uiso R . . . . .
H151 H 0.3959 0.9295 0.4972 0.0205 1.0000 Uiso R . . . . .
H202 H 0.1744 0.6862 0.0332 0.0472 1.0000 Uiso R . . . . .
H201 H 0.1077 0.7060 -0.0347 0.0476 1.0000 Uiso R . . . . .
H203 H 0.1209 0.6691 0.0699 0.0471 1.0000 Uiso R . . . . .
H1701 H 0.1158 0.5979 0.2666 0.0249 0.4500 Uiso R . . . . .
H171 H 0.2225 0.4007 0.3867 0.0247 0.5500 Uiso R . . . . .
H2a H 0.4232 0.7690 0.6965 0.0263 1.0000 Uiso R . . . . .
H181 H 0.1081 0.3507 0.2818 0.0346 0.5500 Uiso R . . . . .
H182 H 0.1041 0.3527 0.2789 0.0346 0.4500 Uiso R . . . . .
H192 H 0.0428 0.4646 0.2053 0.0372 0.5500 Uiso R . . . . .
H191 H 0.0433 0.4695 0.2014 0.0372 0.4500 Uiso R . . . . .

loop_
_atom_site_aniso_label
_atom_site_aniso_U_11
_atom_site_aniso_U_22
_atom_site_aniso_U_33
_atom_site_aniso_U_23
_atom_site_aniso_U_13
_atom_site_aniso_U_12
C1 0.0122(5) 0.0203(6) 0.0177(6) -0.0016(5) 0.0040(4) -0.0000(4)
C2 0.0138(5) 0.0225(6) 0.0209(6) 0.0001(5) 0.0038(5) 0.0037(5)
C3 0.0172(6) 0.0181(6) 0.0207(6) 0.0017(5) 0.0054(5) 0.0045(5)
C4 0.0159(5) 0.0153(5) 0.0174(5) 0.0009(4) 0.0052(5) 0.0014(4)
C5 0.0120(5) 0.0157(5) 0.0130(5) -0.0004(4) 0.0045(4) 0.0006(4)
C6 0.0123(5) 0.0140(5) 0.0121(5) 0.0003(4) 0.0045(4) 0.0003(4)
C7 0.0141(5) 0.0133(5) 0.0137(5) 0.0007(4) 0.0049(4) -0.0003(4)
C8 0.0135(5) 0.0141(5) 0.0117(5) -0.0004(4) 0.0048(4) -0.0007(4)
C9 0.0126(5) 0.0143(5) 0.0134(5) -0.0002(4) 0.0044(4) 0.0007(4)
C10 0.0133(5) 0.0125(5) 0.0118(5) -0.0005(4) 0.0049(4) 0.0003(4)
C11 0.0152(5) 0.0132(5) 0.0125(5) -0.0007(4) 0.0058(4) 0.0001(4)
C12 0.0166(5) 0.0163(5) 0.0157(5) 0.0004(4) 0.0048(4) 0.0022(4)
C13 0.0226(6) 0.0158(6) 0.0197(6) 0.0024(5) 0.0067(5) 0.0043(5)
C14 0.0258(7) 0.0136(5) 0.0213(6) 0.0007(5) 0.0095(5) 0.0002(5)
C15 0.0202(6) 0.0141(5) 0.0189(6) -0.0012(4) 0.0076(5) -0.0022(4)
C16 0.0132(5) 0.0147(5) 0.0159(5) -0.0007(4) 0.0042(4) -0.0011(4)
C18 0.0355(8) 0.0181(6) 0.0353(8) -0.0049(6) 0.0162(7) -0.0075(6)
C19 0.0143(6) 0.0406(9) 0.0319(8) 0.0007(7) 0.0017(6) -0.0028(6)
C20 0.0282(8) 0.0288(8) 0.0408(9) 0.0042(7) 0.0189(7) 0.0023(6)
C21 0.0204(6) 0.0324(8) 0.0244(7) 0.0087(6) 0.0105(5) 0.0052(6)
Ru1 0.01091(5) 0.01243(5) 0.01279(5) -0.00120(3) 0.00406(3) -0.00114(3)
N1 0.0144(5) 0.0167(5) 0.0170(5) -0.0020(4) 0.0048(4) -0.0021(4)
N2 0.0119(4) 0.0154(5) 0.0146(5) -0.0010(4) 0.0044(4) 0.0004(4)
N3 0.0113(4) 0.0129(4) 0.0132(4) -0.0006(3) 0.0045(4) -0.0003(3)
N4 0.0158(5) 0.0125(4) 0.0145(5) -0.0009(4) 0.0063(4) -0.0007(4)
N5 0.0312(7) 0.0360(8) 0.0320(7) 0.0033(6) 0.0138(6) 0.0030(6)
O1 0.0241(5) 0.0368(6) 0.0237(5) -0.0041(4) 0.0147(4) -0.0061(4)
O2 0.0159(4) 0.0178(4) 0.0142(4) -0.0018(3) 0.0058(3) -0.0009(3)
F1 0.0556(7) 0.0170(4) 0.0665(8) -0.0067(5) 0.0418(7) -0.0007(4)
F2 0.0244(4) 0.0500(6) 0.0243(4) -0.0048(4) 0.0138(4) -0.0128(4)
F3 0.0264(5) 0.1220(13) 0.0297(6) 0.0401(7) 0.0079(5) 0.0057(7)
F4 0.0753(9) 0.0441(7) 0.0692(8) -0.0408(6) 0.0586(8) -0.0330(6)
F5 0.0219(4) 0.0346(5) 0.0297(5) -0.0030(4) 0.0136(4) -0.0073(4)
F6 0.0334(5) 0.0452(6) 0.0281(5) 0.0160(4) 0.0147(4) 0.0159(5)
Cl1 0.01707(14) 0.02097(14) 0.02026(14) -0.00345(11) 0.00454(11) -0.00603(11)
P1 0.01835(15) 0.01915(15) 0.01478(14) -0.00098(12) 0.00763(12) -0.00228(12)
C170 0.0124(4) 0.0158(4) 0.0258(5) 0.0003(3) -0.0019(3) 0.0014(3)
S1 0.0124(4) 0.0158(4) 0.0258(5) 0.0003(3) -0.0019(3) 0.0014(3)
C17 0.0180(4) 0.0146(6) 0.0254(4) 0.0009(5) 0.0043(3) -0.0032(5)
S2 0.0180(4) 0.0146(6) 0.0254(4) 0.0009(5) 0.0043(3) -0.0032(5)

loop_
_atom_type_symbol
_atom_type_scat_dispersion_real
_atom_type_scat_dispersion_imag
_atom_type_scat_Cromer_Mann_a1
_atom_type_scat_Cromer_Mann_b1
_atom_type_scat_Cromer_Mann_a2
_atom_type_scat_Cromer_Mann_b2
_atom_type_scat_Cromer_Mann_a3
_atom_type_scat_Cromer_Mann_b3
_atom_type_scat_Cromer_Mann_a4
_atom_type_scat_Cromer_Mann_b4
_atom_type_scat_Cromer_Mann_c
_atom_type_scat_source
C 0.0033 0.0016 2.3100 20.8439 1.0200 10.2075 1.5886 0.5687 0.8650 51.6512 0.2156 'International Tables Vol C 4.2.6.8 and 6.1.1.4'
H 0.0000 0.0000 0.4930 10.5109 0.3229 26.1257 0.1402 3.1424 0.0408 57.7998 0.0030 'International Tables Vol C 4.2.6.8 and 6.1.1.4'
N 0.0061 0.0033 12.2126 0.0057 3.1322 9.8933 2.0125 28.9975 1.1663 0.5826 -11.5290 'International Tables Vol C 4.2.6.8 and 6.1.1.4'
O 0.0106 0.0060 3.0485 13.2771 2.2868 5.7011 1.5463 0.3239 0.8670 32.9089 0.2508 'International Tables Vol C 4.2.6.8 and 6.1.1.4'
P 0.1023 0.0942 6.4345 1.9067 4.1791 27.1570 1.7800 0.5260 1.4908 68.1645 1.1149 'International Tables Vol C 4.2.6.8 and 6.1.1.4'
S 0.1246 0.1234 6.9053 1.4679 5.2034 22.2151 1.4379 0.2536 1.5863 56.1720 0.8669 'International Tables Vol C 4.2.6.8 and 6.1.1.4'
Ru -1.2594 0.8363 19.2674 0.8085 12.9182 8.4347 4.8634 24.7997 1.5676 94.2928 5.3787 'International Tables Vol C 4.2.6.8 and 6.1.1.4'
Cl 0.1484 0.1585 11.4604 0.0104 7.1964 1.1662 6.2556 18.5194 1.6455 47.7784 -9.5574 'International Tables Vol C 4.2.6.8 and 6.1.1.4'
F 0.0171 0.0103 3.5392 10.2825 2.6412 4.2944 1.5170 0.2615 1.0243 26.1476 0.2776 'International Tables Vol C 4.2.6.8 and 6.1.1.4'

loop_
_geom_angle_atom_site_label_1
_geom_angle_site_symmetry_1
_geom_angle_atom_site_label_2
_geom_angle_site_symmetry_2
_geom_angle_atom_site_label_3
_geom_angle_site_symmetry_3
_geom_angle
_geom_angle_publ_flag
C2 . C1 . N2 . 121.51(12) yes
C2 . C1 . H11 . 122.7 no
N2 . C1 . H11 . 115.8 no
C1 . C2 . C3 . 119.29(12) yes
C1 . C2 . H21 . 119.3 no
C3 . C2 . H21 . 121.4 no
C2 . C3 . C4 . 119.44(12) yes
C2 . C3 . H31 . 121.0 no
C4 . C3 . H31 . 119.6 no
C3 . C4 . C5 . 119.03(12) yes
C3 . C4 . H41 . 121.2 no
C5 . C4 . H41 . 119.7 no
C4 . C5 . C6 . 123.54(11) yes
C4 . C5 . N2 . 120.85(11) yes
C6 . C5 . N2 . 115.61(11) yes
C5 . C6 . C7 . 126.91(11) yes
C5 . C6 . N3 . 113.47(11) yes
C7 . C6 . N3 . 119.62(11) yes
C6 . C7 . C8 . 119.10(11) yes
C6 . C7 . H71 . 120.4 no
C8 . C7 . H71 . 120.5 no
C7 . C8 . C9 . 119.15(11) yes
C7 . C8 . C16 . 120.70(11) yes
C9 . C8 . C16 . 120.15(11) yes
C8 . C9 . C10 . 119.18(11) yes
C8 . C9 . H91 . 121.0 no
C10 . C9 . H91 . 119.8 no
C9 . C10 . C11 . 126.53(11) yes
C9 . C10 . N3 . 119.72(11) yes
C11 . C10 . N3 . 113.74(11) yes
C10 . C11 . C12 . 123.30(11) yes
C10 . C11 . N4 . 115.52(11) yes
C12 . C11 . N4 . 121.16(11) yes
C11 . C12 . C13 . 118.73(12) yes
C11 . C12 . H121 . 120.4 no
C13 . C12 . H121 . 120.8 no
C12 . C13 . C14 . 119.69(13) yes
C12 . C13 . H131 . 118.9 no
C14 . C13 . H131 . 121.5 no
C13 . C14 . C15 . 118.97(12) yes
C13 . C14 . H141 . 122.4 no
C15 . C14 . H141 . 118.6 no
C14 . C15 . N4 . 121.72(13) yes
C14 . C15 . H151 . 120.4 no
N4 . C15 . H151 . 117.9 no
C8 . C16 . C170 . 125.6(3) yes
C8 . C16 . S1 . 121.06(10) yes
C8 . C16 . C17 . 127.2(3) yes
C170 . C16 . C17 . 107.1(4) yes
S1 . C16 . C17 . 111.7(3) yes
C8 . C16 . S2 . 123.41(11) yes
C170 . C16 . S2 . 111.0(3) yes
S1 . C16 . S2 . 115.46(10) yes
C19 . C18 . C17 . 108.4(2) yes
C19 . C18 . S2 . 119.19(13) yes
C19 . C18 . H181 . 125.8 no
C17 . C18 . H181 . 125.8 no
S2 . C18 . H181 . 115.0 no
C19 . C18 . H182 . 120.4 no
C17 . C18 . H182 . 131.2 no
S2 . C18 . H182 . 120.4 no
C18 . C19 . C170 . 106.8(2) yes
C18 . C19 . S1 . 117.29(13) yes
C18 . C19 . H192 . 121.4 no
C170 . C19 . H192 . 131.7 no
S1 . C19 . H192 . 121.3 no
C18 . C19 . H191 . 126.6 no
C170 . C19 . H191 . 126.6 no
S1 . C19 . H191 . 116.0 no
C21 . C20 . H202 . 109.2 no
C21 . C20 . H201 . 110.3 no
H202 . C20 . H201 . 108.4 no
C21 . C20 . H203 . 109.3 no
H202 . C20 . H203 . 110.9 no
H201 . C20 . H203 . 108.7 no
C20 . C21 . N5 . 179.07(17) yes
N1 . Ru1 . N2 . 92.33(5) yes
N1 . Ru1 . N3 . 98.92(5) yes
N2 . Ru1 . N3 . 79.72(4) yes
N1 . Ru1 . N4 . 93.33(5) yes
N2 . Ru1 . N4 . 159.39(4) yes
N3 . Ru1 . N4 . 79.83(4) yes
N1 . Ru1 . O2 . 176.02(5) yes
N2 . Ru1 . O2 . 87.52(4) yes
N3 . Ru1 . O2 . 84.97(4) yes
N4 . Ru1 . O2 . 88.16(4) yes
N1 . Ru1 . Cl1 . 87.48(4) yes
N2 . Ru1 . Cl1 . 100.54(3) yes
N3 . Ru1 . Cl1 . 173.58(3) yes
N4 . Ru1 . Cl1 . 99.49(3) yes
O2 . Ru1 . Cl1 . 88.63(3) yes
Ru1 . N1 . O1 . 170.47(11) yes
Ru1 . N2 . C5 . 112.53(8) yes
Ru1 . N2 . C1 . 127.52(9) yes
C5 . N2 . C1 . 119.88(11) yes
C6 . N3 . C10 . 123.17(11) yes
C6 . N3 . Ru1 . 118.53(8) yes
C10 . N3 . Ru1 . 118.30(8) yes
Ru1 . N4 . C11 . 112.55(8) yes
Ru1 . N4 . C15 . 127.65(9) yes
C11 . N4 . C15 . 119.70(11) yes
Ru1 . O2 . H2a . 107.0 no
F6 . P1 . F5 . 89.66(6) yes
F6 . P1 . F2 . 89.38(6) yes
F5 . P1 . F2 . 178.77(6) yes
F6 . P1 . F4 . 88.90(8) yes
F5 . P1 . F4 . 89.22(6) yes
F2 . P1 . F4 . 90.01(6) yes
F6 . P1 . F1 . 88.20(7) yes
F5 . P1 . F1 . 90.51(6) yes
F2 . P1 . F1 . 90.22(6) yes
F4 . P1 . F1 . 177.09(8) yes
F6 . P1 . F3 . 179.48(8) yes
F5 . P1 . F3 . 90.10(6) yes
F2 . P1 . F3 . 90.87(6) yes
F4 . P1 . F3 . 91.55(9) yes
F1 . P1 . F3 . 91.35(9) yes
C19 . C170 . C16 . 108.5(4) yes
C19 . C170 . H1701 . 125.4 no
C16 . C170 . H1701 . 126.1 no
C16 . S1 . C19 . 93.49(8) yes
C18 . C17 . C16 . 109.1(4) yes
C18 . C17 . H171 . 125.2 no
C16 . C17 . H171 . 125.7 no
C16 . S2 . C18 . 94.43(10) yes

loop_
_geom_bond_atom_site_label_1
_geom_bond_site_symmetry_1
_geom_bond_atom_site_label_2
_geom_bond_site_symmetry_2
_geom_bond_distance
_geom_bond_publ_flag
C1 . C2 . 1.3862(19) yes
C1 . N2 . 1.3408(16) yes
C1 . H11 . 0.904 no
C2 . C3 . 1.386(2) yes
C2 . H21 . 0.935 no
C3 . C4 . 1.3938(18) yes
C3 . H31 . 0.951 no
C4 . C5 . 1.3868(17) yes
C4 . H41 . 0.924 no
C5 . C6 . 1.4795(17) yes
C5 . N2 . 1.3700(16) yes
C6 . C7 . 1.3856(17) yes
C6 . N3 . 1.3485(16) yes
C7 . C8 . 1.4074(17) yes
C7 . H71 . 0.939 no
C8 . C9 . 1.4090(17) yes
C8 . C16 . 1.4582(17) yes
C9 . C10 . 1.3837(17) yes
C9 . H91 . 0.922 no
C10 . C11 . 1.4800(17) yes
C10 . N3 . 1.3430(15) yes
C11 . C12 . 1.3848(17) yes
C11 . N4 . 1.3668(16) yes
C12 . C13 . 1.3946(18) yes
C12 . H121 . 0.923 no
C13 . C14 . 1.387(2) yes
C13 . H131 . 0.909 no
C14 . C15 . 1.3842(19) yes
C14 . H141 . 0.922 no
C15 . N4 . 1.3424(16) yes
C15 . H151 . 0.922 no
C16 . C170 . 1.423(6) yes
C16 . S1 . 1.6930(15) yes
C16 . C17 . 1.407(5) yes
C16 . S2 . 1.6832(17) yes
C18 . C19 . 1.351(2) yes
C18 . C17 . 1.521(8) yes
C18 . S2 . 1.566(3) yes
C18 . H181 . 0.950 no
C18 . H182 . 0.950 no
C19 . C170 . 1.542(7) yes
C19 . S1 . 1.612(2) yes
C19 . H192 . 0.950 no
C19 . H191 . 0.950 no
C20 . C21 . 1.459(2) yes
C20 . H202 . 0.917 no
C20 . H201 . 0.944 no
C20 . H203 . 0.940 no
C21 . N5 . 1.143(2) yes
Ru1 . N1 . 1.7626(12) yes
Ru1 . N2 . 2.0920(11) yes
Ru1 . N3 . 1.9766(10) yes
Ru1 . N4 . 2.0891(11) yes
Ru1 . O2 . 1.9532(9) yes
Ru1 . Cl1 . 2.3889(3) yes
N1 . O1 . 1.1494(16) yes
O2 . H2a . 0.822 no
F1 . P1 . 1.5937(11) yes
F2 . P1 . 1.6017(10) yes
F3 . P1 . 1.5749(11) yes
F4 . P1 . 1.5977(11) yes
F5 . P1 . 1.6048(10) yes
F6 . P1 . 1.6061(10) yes
C170 . H1701 . 0.925 no
C17 . H171 . 0.945 no

loop_
_geom_hbond_atom_site_label_D
_geom_hbond_site_symmetry_D
_geom_hbond_atom_site_label_H
_geom_hbond_site_symmetry_H
_geom_hbond_atom_site_label_A
_geom_hbond_site_symmetry_A
_geom_hbond_angle_DHA
_geom_hbond_distance_DH
_geom_hbond_distance_HA
_geom_hbond_distance_DA
_geom_hbond_publ_flag
C9 . H91 . O2 4_566 151 0.92 2.52 3.357(3) yes
C12 . H121 . O2 4_566 143 0.92 2.60 3.384(3) yes
